data_4122076
loop_
_publ_author_name
'Nakamura, Taichi'
'Suzuki, Katsunori'
'Yamashita, Makoto'

_publ_section_title
;
 An anionic aluminabenzene bearing aromatic and ambiphilic contributions.
;
_journal_issue 26
_journal_name_full 'Journal of the American Chemical Society'
_journal_page_first 9276
_journal_page_last 9279
_journal_paper_doi 10.1021/ja504771d
_journal_volume 136
_journal_year 2014
_chemical_formula_sum 'C28 H51 Al Cl N Si2'
_chemical_formula_weight 520.31
_chemical_name_systematic
; 
 ? 
;
_space_group_IT_number 14
_symmetry_cell_setting monoclinic
_symmetry_space_group_name_Hall '-P 2yn'
_symmetry_space_group_name_H-M 'P 1 21/n 1'
_atom_sites_solution_hydrogens geom
_atom_sites_solution_primary direct
_atom_sites_solution_secondary difmap
_audit_creation_method SHELXL-97
_cell_angle_alpha 90.00
_cell_angle_beta 112.4423(17)
_cell_angle_gamma 90.00
_cell_formula_units_Z 4
_cell_length_a 14.153(2)
_cell_length_b 13.6408(19)
_cell_length_c 17.227(3)
_cell_measurement_reflns_used 7885
_cell_measurement_temperature 113.1500
_cell_measurement_theta_max 27.5010
_cell_measurement_theta_min 1.9660
_cell_volume 3073.9(8)
_computing_cell_refinement 'RIGAKU CrystalClear'
_computing_data_collection 'RIGAKU CrystalClear'
_computing_data_reduction 'RIGAKU CrystalClear'
_computing_molecular_graphics 'ORTEP-3 version2.02 (Farrugia, 1997)'
_computing_publication_material 'Yadokari-XG 2009(Wakita,Nemoto et al.)'
_computing_structure_refinement 'SHELXL-97 (Sheldrick, 1997)'
_computing_structure_solution SIR-2004
_diffrn_ambient_temperature 113.1500
_diffrn_detector_area_resol_mean 7.31
_diffrn_measured_fraction_theta_full 0.995
_diffrn_measured_fraction_theta_max 0.995
_diffrn_measurement_device_type 'RIGAKU/MSC Mercury CCD'
_diffrn_measurement_method 'omega scans'
_diffrn_radiation_monochromator graphite
_diffrn_radiation_source 'fine-focus sealed tube'
_diffrn_radiation_type MoK\a
_diffrn_radiation_wavelength 0.71075
_diffrn_reflns_av_R_equivalents 0.0362
_diffrn_reflns_av_sigmaI/netI 0.0426
_diffrn_reflns_limit_h_max 18
_diffrn_reflns_limit_h_min -10
_diffrn_reflns_limit_k_max 17
_diffrn_reflns_limit_k_min -17
_diffrn_reflns_limit_l_max 22
_diffrn_reflns_limit_l_min -22
_diffrn_reflns_number 23254
_diffrn_reflns_theta_full 27.51
_diffrn_reflns_theta_max 27.51
_diffrn_reflns_theta_min 1.97
_exptl_absorpt_coefficient_mu 0.247
_exptl_absorpt_correction_T_max 0.9638
_exptl_absorpt_correction_T_min 0.8863
_exptl_absorpt_correction_type multi-scan
_exptl_absorpt_process_details 'Jacobson, R. (1998) Private communication'
_exptl_crystal_colour Colorless
_exptl_crystal_density_diffrn 1.124
_exptl_crystal_density_method 'not measured'
_exptl_crystal_description Prism
_exptl_crystal_F_000 1136
_exptl_crystal_size_max 0.50
_exptl_crystal_size_mid 0.30
_exptl_crystal_size_min 0.15
_refine_diff_density_max 0.326
_refine_diff_density_min -0.302
_refine_diff_density_rms 0.052
_refine_ls_extinction_method none
_refine_ls_goodness_of_fit_ref 1.122
_refine_ls_hydrogen_treatment constr
_refine_ls_matrix_type full
_refine_ls_number_parameters 310
_refine_ls_number_reflns 7027
_refine_ls_number_restraints 0
_refine_ls_restrained_S_all 1.122
_refine_ls_R_factor_all 0.0485
_refine_ls_R_factor_gt 0.0412
_refine_ls_shift/su_max 0.001
_refine_ls_shift/su_mean 0.000
_refine_ls_structure_factor_coef Fsqd
_refine_ls_weighting_details 'calc w=1/[\s^2^(Fo^2^)+(0.0356P)^2^+1.0952P] where P=(Fo^2^+2Fc^2^)/3'
_refine_ls_weighting_scheme calc
_refine_ls_wR_factor_gt 0.0960
_refine_ls_wR_factor_ref 0.1009
_reflns_number_gt 6224
_reflns_number_total 7027
_reflns_threshold_expression >2sigma(I)
_cod_data_source_file ja504771d_si_002.cif
_cod_data_source_block tn16p1r1
_cod_depositor_comments
;
The following automatic conversions were performed:
'_atom_site_symetry_multiplicity' tag replaced with
'_atom_site_symmetry_multiplicity'.

Automatic conversion script
Id: cif_correct_tags 1440 2010-10-19 06:21:57Z saulius 

The following automatic conversions were performed:

'_exptl_absorpt_correction_type' value 'Multi-scan' changed to
'multi-scan' according to
/usr/data/users/saulius/crontab/automatic-downloads/rss-feeds/ACS/lib/dictionaries/cif_core.dic
dictionary named 'cif_core.dic' version 2.4.2 from 2011-04-26.

Automatic conversion script
Id: cif_fix_values 2281 2013-09-26 08:29:07Z andrius 

 Adding full bibliography for 4122073--4122078.cif.
;
_cod_original_cell_volume 3073.8(8)
_cod_original_sg_symbol_H-M P21/n
_cod_database_code 4122076

loop_
_symmetry_equiv_pos_as_xyz
'x, y, z'
'-x+1/2, y+1/2, -z+1/2'
'-x, -y, -z'
'x-1/2, -y-1/2, z-1/2'

loop_
_atom_site_label
_atom_site_type_symbol
_atom_site_fract_x
_atom_site_fract_y
_atom_site_fract_z
_atom_site_U_iso_or_equiv
_atom_site_adp_type
_atom_site_occupancy
_atom_site_symmetry_multiplicity
_atom_site_calc_flag
_atom_site_refinement_flags
Cl1 Cl 0.77937(3) 0.08562(3) 0.35517(3) 0.02585(11) Uani 1 1 d .
Si1 Si 0.60635(3) 0.26491(3) 0.45945(3) 0.01664(10) Uani 1 1 d .
Al1 Al 0.81725(3) 0.23296(3) 0.40408(3) 0.01519(11) Uani 1 1 d .
Si2 Si 0.99057(3) 0.28695(3) 0.31092(3) 0.01604(10) Uani 1 1 d .
N1 N 0.92830(10) 0.20861(9) 0.51561(8) 0.0177(3) Uani 1 1 d .
C3 C 0.77026(11) 0.45774(11) 0.36042(10) 0.0183(3) Uani 1 1 d .
H3 H 0.7225 0.4885 0.3081 0.022 Uiso 1 1 calc R
H3A H 0.8030 0.5119 0.3998 0.022 Uiso 1 1 calc R
C26 C 0.93327(12) 0.26983(12) 0.19278(10) 0.0204(3) Uani 1 1 d .
H26 H 0.9897 0.2479 0.1754 0.024 Uiso 1 1 calc R
C2 C 0.70539(11) 0.40204(11) 0.39765(10) 0.0176(3) Uani 1 1 d .
H2 H 0.6546 0.4404 0.4068 0.021 Uiso 1 1 calc R
C5 C 0.88570(11) 0.31626(11) 0.34917(9) 0.0161(3) Uani 1 1 d .
C6 C 0.97735(13) 0.28870(12) 0.55766(10) 0.0220(3) Uani 1 1 d .
H6 H 0.9537 0.3516 0.5347 0.026 Uiso 1 1 calc R
C27 C 0.88884(15) 0.36389(14) 0.14413(11) 0.0329(4) Uani 1 1 d .
H27 H 0.8616 0.3501 0.0837 0.049 Uiso 1 1 calc R
H27A H 0.9427 0.4136 0.1572 0.049 Uiso 1 1 calc R
H27B H 0.8337 0.3882 0.1603 0.049 Uiso 1 1 calc R
C11 C 0.66419(13) 0.23507(13) 0.57601(11) 0.0243(4) Uani 1 1 d .
H11 H 0.6057 0.2219 0.5936 0.029 Uiso 1 1 calc R
C4 C 0.85309(11) 0.40986(11) 0.33908(10) 0.0174(3) Uani 1 1 d .
H4 H 0.8876 0.4521 0.3148 0.021 Uiso 1 1 calc R
C20 C 1.08070(12) 0.39607(12) 0.33318(10) 0.0208(3) Uani 1 1 d .
H20 H 1.0383 0.4517 0.3000 0.025 Uiso 1 1 calc R
C14 C 0.50976(12) 0.36775(12) 0.44489(11) 0.0216(3) Uani 1 1 d .
H14 H 0.5509 0.4283 0.4676 0.026 Uiso 1 1 calc R
C1 C 0.70741(11) 0.30677(11) 0.42019(9) 0.0164(3) Uani 1 1 d .
C24 C 1.13745(13) 0.17760(14) 0.44927(12) 0.0301(4) Uani 1 1 d .
H24 H 1.1566 0.1124 0.4742 0.045 Uiso 1 1 calc R
H24A H 1.1091 0.2162 0.4833 0.045 Uiso 1 1 calc R
H24B H 1.1981 0.2107 0.4475 0.045 Uiso 1 1 calc R
C10 C 0.96097(13) 0.12001(12) 0.54988(11) 0.0239(3) Uani 1 1 d .
H10 H 0.9267 0.0630 0.5211 0.029 Uiso 1 1 calc R
C9 C 1.04268(14) 0.10935(13) 0.62551(12) 0.0303(4) Uani 1 1 d .
H9 H 1.0636 0.0460 0.6486 0.036 Uiso 1 1 calc R
C21 C 1.12511(13) 0.43162(13) 0.42452(11) 0.0282(4) Uani 1 1 d .
H21 H 1.1727 0.3823 0.4597 0.042 Uiso 1 1 calc R
H21A H 1.0695 0.4417 0.4444 0.042 Uiso 1 1 calc R
H21B H 1.1615 0.4936 0.4279 0.042 Uiso 1 1 calc R
C28 C 0.85213(13) 0.18874(14) 0.16745(11) 0.0295(4) Uani 1 1 d .
H28 H 0.7955 0.2078 0.1837 0.044 Uiso 1 1 calc R
H28A H 0.8826 0.1276 0.1959 0.044 Uiso 1 1 calc R
H28B H 0.8265 0.1790 0.1065 0.044 Uiso 1 1 calc R
C12 C 0.73152(14) 0.14331(15) 0.59804(12) 0.0359(5) Uani 1 1 d .
H12 H 0.7896 0.1526 0.5811 0.054 Uiso 1 1 calc R
H12A H 0.6913 0.0866 0.5684 0.054 Uiso 1 1 calc R
H12B H 0.7568 0.1319 0.6588 0.054 Uiso 1 1 calc R
C15 C 0.44392(13) 0.38991(14) 0.35277(12) 0.0308(4) Uani 1 1 d .
H15 H 0.3942 0.3370 0.3297 0.046 Uiso 1 1 calc R
H15A H 0.4878 0.3949 0.3206 0.046 Uiso 1 1 calc R
H15B H 0.4076 0.4520 0.3491 0.046 Uiso 1 1 calc R
C17 C 0.54476(13) 0.14869(12) 0.40197(11) 0.0249(4) Uani 1 1 d .
H17 H 0.5990 0.0971 0.4208 0.030 Uiso 1 1 calc R
C22 C 1.16605(13) 0.38148(15) 0.29950(13) 0.0334(4) Uani 1 1 d .
H22 H 1.2032 0.4432 0.3040 0.050 Uiso 1 1 calc R
H22A H 1.1359 0.3612 0.2405 0.050 Uiso 1 1 calc R
H22B H 1.2134 0.3307 0.3325 0.050 Uiso 1 1 calc R
C25 C 1.10513(15) 0.11136(14) 0.30631(13) 0.0370(5) Uani 1 1 d .
H25 H 1.1604 0.1507 0.3011 0.055 Uiso 1 1 calc R
H25A H 1.0529 0.0988 0.2504 0.055 Uiso 1 1 calc R
H25B H 1.1328 0.0489 0.3336 0.055 Uiso 1 1 calc R
C23 C 1.05685(13) 0.16742(12) 0.35956(11) 0.0240(3) Uani 1 1 d .
H23 H 1.0023 0.1237 0.3638 0.029 Uiso 1 1 calc R
C19 C 0.51125(15) 0.15538(15) 0.30654(12) 0.0358(4) Uani 1 1 d .
H19 H 0.4890 0.0906 0.2816 0.054 Uiso 1 1 calc R
H19A H 0.5688 0.1779 0.2928 0.054 Uiso 1 1 calc R
H19B H 0.4545 0.2019 0.2841 0.054 Uiso 1 1 calc R
C13 C 0.72216(16) 0.32283(17) 0.62771(12) 0.0401(5) Uani 1 1 d .
H13 H 0.7448 0.3075 0.6877 0.060 Uiso 1 1 calc R
H13A H 0.6770 0.3802 0.6147 0.060 Uiso 1 1 calc R
H13B H 0.7818 0.3370 0.6139 0.060 Uiso 1 1 calc R
C16 C 0.44130(14) 0.35440(13) 0.49523(12) 0.0291(4) Uani 1 1 d .
H16 H 0.3928 0.4090 0.4833 0.044 Uiso 1 1 calc R
H16A H 0.4838 0.3532 0.5554 0.044 Uiso 1 1 calc R
H16B H 0.4036 0.2925 0.4791 0.044 Uiso 1 1 calc R
C8 C 1.09332(14) 0.19126(14) 0.66695(11) 0.0321(4) Uani 1 1 d .
H8 H 1.1504 0.1853 0.7186 0.039 Uiso 1 1 calc R
C7 C 1.06028(14) 0.28285(13) 0.63250(11) 0.0280(4) Uani 1 1 d .
H7 H 1.0943 0.3405 0.6601 0.034 Uiso 1 1 calc R
C18 C 0.45615(17) 0.11007(15) 0.42402(16) 0.0467(6) Uani 1 1 d .
H18 H 0.3975 0.1544 0.4010 0.070 Uiso 1 1 calc R
H18A H 0.4777 0.1067 0.4852 0.070 Uiso 1 1 calc R
H18B H 0.4367 0.0445 0.4000 0.070 Uiso 1 1 calc R

loop_
_atom_site_aniso_label
_atom_site_aniso_U_11
_atom_site_aniso_U_22
_atom_site_aniso_U_33
_atom_site_aniso_U_23
_atom_site_aniso_U_13
_atom_site_aniso_U_12
Cl1 0.0257(2) 0.01876(19) 0.0366(2) -0.00921(16) 0.01585(19) -0.00443(15)
Si1 0.0158(2) 0.0185(2) 0.0180(2) 0.00166(16) 0.00915(18) 0.00105(16)
Al1 0.0149(2) 0.0152(2) 0.0173(2) -0.00105(17) 0.00818(19) -0.00028(17)
Si2 0.0141(2) 0.0186(2) 0.0172(2) -0.00233(16) 0.00806(18) -0.00132(15)
N1 0.0168(6) 0.0190(6) 0.0195(7) 0.0029(5) 0.0092(6) 0.0030(5)
C3 0.0193(8) 0.0172(7) 0.0211(8) 0.0007(6) 0.0107(7) 0.0016(6)
C26 0.0178(8) 0.0277(8) 0.0186(8) -0.0060(6) 0.0103(7) -0.0050(6)
C2 0.0159(7) 0.0206(7) 0.0184(8) -0.0008(6) 0.0090(6) 0.0024(6)
C5 0.0132(7) 0.0214(7) 0.0139(7) -0.0025(6) 0.0054(6) -0.0011(6)
C6 0.0255(9) 0.0210(8) 0.0205(8) 0.0018(6) 0.0099(7) 0.0004(6)
C27 0.0382(11) 0.0381(10) 0.0187(9) 0.0008(7) 0.0066(8) -0.0024(8)
C11 0.0216(8) 0.0336(9) 0.0217(8) 0.0071(7) 0.0129(7) 0.0048(7)
C4 0.0169(7) 0.0196(7) 0.0184(8) 0.0009(6) 0.0097(6) -0.0014(6)
C20 0.0177(8) 0.0233(8) 0.0233(8) -0.0024(6) 0.0100(7) -0.0036(6)
C14 0.0195(8) 0.0223(8) 0.0276(9) 0.0030(6) 0.0139(7) 0.0025(6)
C1 0.0156(7) 0.0206(7) 0.0141(7) -0.0009(6) 0.0066(6) 0.0000(6)
C24 0.0238(9) 0.0345(10) 0.0320(10) 0.0087(8) 0.0106(8) 0.0082(7)
C10 0.0245(8) 0.0203(8) 0.0292(9) 0.0048(7) 0.0129(7) 0.0059(6)
C9 0.0290(9) 0.0309(9) 0.0309(10) 0.0107(8) 0.0114(8) 0.0107(8)
C21 0.0273(9) 0.0293(9) 0.0263(9) -0.0088(7) 0.0082(8) -0.0088(7)
C28 0.0264(9) 0.0385(10) 0.0254(9) -0.0107(8) 0.0117(8) -0.0119(8)
C12 0.0315(10) 0.0468(11) 0.0346(11) 0.0204(9) 0.0186(9) 0.0153(9)
C15 0.0226(9) 0.0371(10) 0.0346(10) 0.0112(8) 0.0133(8) 0.0089(7)
C17 0.0236(8) 0.0222(8) 0.0333(10) -0.0022(7) 0.0158(8) -0.0030(7)
C22 0.0232(9) 0.0426(11) 0.0399(11) -0.0103(9) 0.0182(9) -0.0127(8)
C25 0.0371(11) 0.0338(10) 0.0427(12) -0.0027(9) 0.0183(10) 0.0147(8)
C23 0.0220(8) 0.0218(8) 0.0309(9) -0.0001(7) 0.0133(7) 0.0024(6)
C19 0.0336(10) 0.0371(11) 0.0328(10) -0.0120(8) 0.0085(9) -0.0059(8)
C13 0.0412(12) 0.0545(13) 0.0213(9) -0.0041(9) 0.0080(9) -0.0023(10)
C16 0.0279(9) 0.0295(9) 0.0392(11) 0.0043(8) 0.0230(9) 0.0059(7)
C8 0.0269(9) 0.0439(11) 0.0222(9) 0.0080(8) 0.0055(8) 0.0085(8)
C7 0.0286(9) 0.0335(9) 0.0194(8) -0.0009(7) 0.0065(7) -0.0032(7)
C18 0.0483(13) 0.0366(11) 0.0701(16) -0.0151(11) 0.0394(13) -0.0216(10)

loop_
_atom_type_symbol
_atom_type_description
_atom_type_scat_dispersion_real
_atom_type_scat_dispersion_imag
_atom_type_scat_source
C C 0.0033 0.0016 'International Tables Vol C Tables 4.2.6.8 and 6.1.1.4'
H H 0.0000 0.0000 'International Tables Vol C Tables 4.2.6.8 and 6.1.1.4'
N N 0.0061 0.0033 'International Tables Vol C Tables 4.2.6.8 and 6.1.1.4'
Al Al 0.0645 0.0514 'International Tables Vol C Tables 4.2.6.8 and 6.1.1.4'
Si Si 0.0817 0.0704 'International Tables Vol C Tables 4.2.6.8 and 6.1.1.4'
Cl Cl 0.1484 0.1585 'International Tables Vol C Tables 4.2.6.8 and 6.1.1.4'

loop_
_geom_angle_atom_site_label_1
_geom_angle_atom_site_label_2
_geom_angle_atom_site_label_3
_geom_angle
C1 Si1 C17 109.01(7)
C1 Si1 C11 111.31(7)
C17 Si1 C11 107.42(8)
C1 Si1 C14 109.47(7)
C17 Si1 C14 112.51(8)
C11 Si1 C14 107.13(7)
C5 Al1 C1 109.66(7)
C5 Al1 N1 102.08(6)
C1 Al1 N1 109.01(6)
C5 Al1 Cl1 116.47(5)
C1 Al1 Cl1 116.11(5)
N1 Al1 Cl1 101.98(4)
C5 Si2 C26 109.30(7)
C5 Si2 C20 108.72(7)
C26 Si2 C20 106.98(7)
C5 Si2 C23 110.42(7)
C26 Si2 C23 107.66(7)
C20 Si2 C23 113.63(8)
C10 N1 C6 118.14(14)
C10 N1 Al1 125.79(12)
C6 N1 Al1 115.99(10)
C4 C3 C2 122.81(13)
C4 C3 H3 106.6
C2 C3 H3 106.6
C4 C3 H3A 106.6
C2 C3 H3A 106.6
H3 C3 H3A 106.6
C27 C26 C28 110.03(14)
C27 C26 Si2 113.74(11)
C28 C26 Si2 111.19(11)
C27 C26 H26 107.2
C28 C26 H26 107.2
Si2 C26 H26 107.2
C1 C2 C3 130.93(13)
C1 C2 H2 114.5
C3 C2 H2 114.5
C4 C5 Si2 115.69(11)
C4 C5 Al1 113.88(10)
Si2 C5 Al1 130.41(8)
N1 C6 C7 122.48(15)
N1 C6 H6 118.8
C7 C6 H6 118.8
C26 C27 H27 109.5
C26 C27 H27A 109.5
H27 C27 H27A 109.5
C26 C27 H27B 109.5
H27 C27 H27B 109.5
H27A C27 H27B 109.5
C13 C11 C12 110.54(16)
C13 C11 Si1 111.49(12)
C12 C11 Si1 114.42(12)
C13 C11 H11 106.6
C12 C11 H11 106.6
Si1 C11 H11 106.6
C5 C4 C3 129.84(13)
C5 C4 H4 115.1
C3 C4 H4 115.1
C21 C20 C22 110.76(14)
C21 C20 Si2 115.79(11)
C22 C20 Si2 112.65(11)
C21 C20 H20 105.6
C22 C20 H20 105.6
Si2 C20 H20 105.6
C15 C14 C16 110.02(14)
C15 C14 Si1 113.78(11)
C16 C14 Si1 114.39(11)
C15 C14 H14 106.0
C16 C14 H14 106.0
Si1 C14 H14 106.0
C2 C1 Si1 117.20(11)
C2 C1 Al1 112.57(10)
Si1 C1 Al1 130.22(8)
C23 C24 H24 109.5
C23 C24 H24A 109.5
H24 C24 H24A 109.5
C23 C24 H24B 109.5
H24 C24 H24B 109.5
H24A C24 H24B 109.5
N1 C10 C9 122.14(16)
N1 C10 H10 118.9
C9 C10 H10 118.9
C8 C9 C10 119.24(16)
C8 C9 H9 120.4
C10 C9 H9 120.4
C20 C21 H21 109.5
C20 C21 H21A 109.5
H21 C21 H21A 109.5
C20 C21 H21B 109.5
H21 C21 H21B 109.5
H21A C21 H21B 109.5
C26 C28 H28 109.5
C26 C28 H28A 109.5
H28 C28 H28A 109.5
C26 C28 H28B 109.5
H28 C28 H28B 109.5
H28A C28 H28B 109.5
C11 C12 H12 109.5
C11 C12 H12A 109.5
H12 C12 H12A 109.5
C11 C12 H12B 109.5
H12 C12 H12B 109.5
H12A C12 H12B 109.5
C14 C15 H15 109.5
C14 C15 H15A 109.5
H15 C15 H15A 109.5
C14 C15 H15B 109.5
H15 C15 H15B 109.5
H15A C15 H15B 109.5
C19 C17 C18 109.81(16)
C19 C17 Si1 113.79(12)
C18 C17 Si1 114.43(12)
C19 C17 H17 106.0
C18 C17 H17 106.0
Si1 C17 H17 106.0
C20 C22 H22 109.5
C20 C22 H22A 109.5
H22 C22 H22A 109.5
C20 C22 H22B 109.5
H22 C22 H22B 109.5
H22A C22 H22B 109.5
C23 C25 H25 109.5
C23 C25 H25A 109.5
H25 C25 H25A 109.5
C23 C25 H25B 109.5
H25 C25 H25B 109.5
H25A C25 H25B 109.5
C24 C23 C25 108.42(14)
C24 C23 Si2 114.59(12)
C25 C23 Si2 114.73(12)
C24 C23 H23 106.1
C25 C23 H23 106.1
Si2 C23 H23 106.1
C17 C19 H19 109.5
C17 C19 H19A 109.5
H19 C19 H19A 109.5
C17 C19 H19B 109.5
H19 C19 H19B 109.5
H19A C19 H19B 109.5
C11 C13 H13 109.5
C11 C13 H13A 109.5
H13 C13 H13A 109.5
C11 C13 H13B 109.5
H13 C13 H13B 109.5
H13A C13 H13B 109.5
C14 C16 H16 109.5
C14 C16 H16A 109.5
H16 C16 H16A 109.5
C14 C16 H16B 109.5
H16 C16 H16B 109.5
H16A C16 H16B 109.5
C9 C8 C7 119.19(17)
C9 C8 H8 120.4
C7 C8 H8 120.4
C6 C7 C8 118.79(17)
C6 C7 H7 120.6
C8 C7 H7 120.6
C17 C18 H18 109.5
C17 C18 H18A 109.5
H18 C18 H18A 109.5
C17 C18 H18B 109.5
H18 C18 H18B 109.5
H18A C18 H18B 109.5

loop_
_geom_bond_atom_site_label_1
_geom_bond_atom_site_label_2
_geom_bond_distance
Cl1 Al1 2.1660(6)
Si1 C1 1.8889(15)
Si1 C17 1.8960(17)
Si1 C11 1.9008(17)
Si1 C14 1.9072(16)
Al1 C5 1.9556(15)
Al1 C1 1.9588(15)
Al1 N1 1.9916(14)
Si2 C5 1.8824(14)
Si2 C26 1.8958(17)
Si2 C20 1.9017(16)
Si2 C23 1.9079(17)
N1 C10 1.347(2)
N1 C6 1.348(2)
C3 C4 1.5050(19)
C3 C2 1.510(2)
C3 H3 0.9900
C3 H3A 0.9900
C26 C27 1.530(2)
C26 C28 1.533(2)
C26 H26 1.0000
C2 C1 1.353(2)
C2 H2 0.9500
C5 C4 1.346(2)
C6 C7 1.375(2)
C6 H6 0.9500
C27 H27 0.9800
C27 H27A 0.9800
C27 H27B 0.9800
C11 C13 1.530(3)
C11 C12 1.531(2)
C11 H11 1.0000
C4 H4 0.9500
C20 C21 1.533(2)
C20 C22 1.540(2)
C20 H20 1.0000
C14 C15 1.533(2)
C14 C16 1.538(2)
C14 H14 1.0000
C24 C23 1.537(3)
C24 H24 0.9800
C24 H24A 0.9800
C24 H24B 0.9800
C10 C9 1.380(3)
C10 H10 0.9500
C9 C8 1.372(3)
C9 H9 0.9500
C21 H21 0.9800
C21 H21A 0.9800
C21 H21B 0.9800
C28 H28 0.9800
C28 H28A 0.9800
C28 H28B 0.9800
C12 H12 0.9800
C12 H12A 0.9800
C12 H12B 0.9800
C15 H15 0.9800
C15 H15A 0.9800
C15 H15B 0.9800
C17 C19 1.530(3)
C17 C18 1.536(2)
C17 H17 1.0000
C22 H22 0.9800
C22 H22A 0.9800
C22 H22B 0.9800
C25 C23 1.540(2)
C25 H25 0.9800
C25 H25A 0.9800
C25 H25B 0.9800
C23 H23 1.0000
C19 H19 0.9800
C19 H19A 0.9800
C19 H19B 0.9800
C13 H13 0.9800
C13 H13A 0.9800
C13 H13B 0.9800
C16 H16 0.9800
C16 H16A 0.9800
C16 H16B 0.9800
C8 C7 1.386(3)
C8 H8 0.9500
C7 H7 0.9500
C18 H18 0.9800
C18 H18A 0.9800
C18 H18B 0.9800

loop_
_geom_torsion_atom_site_label_1
_geom_torsion_atom_site_label_2
_geom_torsion_atom_site_label_3
_geom_torsion_atom_site_label_4
_geom_torsion
C5 Al1 N1 C10 -125.47(12)
C1 Al1 N1 C10 118.58(12)
Cl1 Al1 N1 C10 -4.71(13)
C5 Al1 N1 C6 51.14(12)
C1 Al1 N1 C6 -64.81(12)
Cl1 Al1 N1 C6 171.90(10)
C5 Si2 C26 C27 67.29(13)
C20 Si2 C26 C27 -50.26(13)
C23 Si2 C26 C27 -172.75(12)
C5 Si2 C26 C28 -57.60(13)
C20 Si2 C26 C28 -175.14(11)
C23 Si2 C26 C28 62.37(13)
C4 C3 C2 C1 1.6(3)
C26 Si2 C5 C4 -79.83(13)
C20 Si2 C5 C4 36.62(14)
C23 Si2 C5 C4 161.92(12)
C26 Si2 C5 Al1 101.68(11)
C20 Si2 C5 Al1 -141.87(10)
C23 Si2 C5 Al1 -16.57(13)
C1 Al1 C5 C4 5.64(14)
N1 Al1 C5 C4 -109.84(12)
Cl1 Al1 C5 C4 140.06(11)
C1 Al1 C5 Si2 -175.84(10)
N1 Al1 C5 Si2 68.68(11)
Cl1 Al1 C5 Si2 -41.42(12)
C10 N1 C6 C7 1.6(2)
Al1 N1 C6 C7 -175.25(13)
C1 Si1 C11 C13 57.00(14)
C17 Si1 C11 C13 176.26(12)
C14 Si1 C11 C13 -62.64(13)
C1 Si1 C11 C12 -69.36(14)
C17 Si1 C11 C12 49.91(14)
C14 Si1 C11 C12 171.01(12)
Si2 C5 C4 C3 178.56(13)
Al1 C5 C4 C3 -2.7(2)
C2 C3 C4 C5 -1.4(3)
C5 Si2 C20 C21 54.36(14)
C26 Si2 C20 C21 172.29(12)
C23 Si2 C20 C21 -69.04(14)
C5 Si2 C20 C22 -176.72(12)
C26 Si2 C20 C22 -58.79(14)
C23 Si2 C20 C22 59.88(15)
C1 Si1 C14 C15 68.19(13)
C17 Si1 C14 C15 -53.17(13)
C11 Si1 C14 C15 -171.00(12)
C1 Si1 C14 C16 -164.18(12)
C17 Si1 C14 C16 74.45(14)
C11 Si1 C14 C16 -43.37(15)
C3 C2 C1 Si1 -176.68(14)
C3 C2 C1 Al1 2.3(2)
C17 Si1 C1 C2 130.76(13)
C11 Si1 C1 C2 -110.93(13)
C14 Si1 C1 C2 7.31(15)
C17 Si1 C1 Al1 -48.04(13)
C11 Si1 C1 Al1 70.27(12)
C14 Si1 C1 Al1 -171.49(10)
C5 Al1 C1 C2 -5.42(14)
N1 Al1 C1 C2 105.57(12)
Cl1 Al1 C1 C2 -140.02(11)
C5 Al1 C1 Si1 173.42(10)
N1 Al1 C1 Si1 -75.59(11)
Cl1 Al1 C1 Si1 38.81(12)
C6 N1 C10 C9 -0.5(2)
Al1 N1 C10 C9 176.04(12)
N1 C10 C9 C8 -0.8(3)
C1 Si1 C17 C19 -48.98(14)
C11 Si1 C17 C19 -169.71(12)
C14 Si1 C17 C19 72.64(14)
C1 Si1 C17 C18 -176.37(14)
C11 Si1 C17 C18 62.91(16)
C14 Si1 C17 C18 -54.75(17)
C5 Si2 C23 C24 -80.92(13)
C26 Si2 C23 C24 159.83(11)
C20 Si2 C23 C24 41.55(14)
C5 Si2 C23 C25 152.70(13)
C26 Si2 C23 C25 33.44(15)
C20 Si2 C23 C25 -84.84(14)
C10 C9 C8 C7 0.9(3)
N1 C6 C7 C8 -1.4(2)
C9 C8 C7 C6 0.1(3)
